data_7717151
loop_
_publ_author_name
'Borisova, Nataliya E.'
'Kharcheva, Anastasia V.'
'Sumyanova, Tsagana B.'
'Gontcharenko, Victoria'
'Matveev, Pert I.'
'Starostin, Leonid'
'Trigub, Alexander'
'Ivanov, Alexey V.'
'Patsaeva, Svetlana V.'

_publ_section_title
;
 Bipyridyldicarboxamides and f-metals: the influence of electron effects
 on the structure, stability, separation, and photophysical properties of
 their complexes.
;
_journal_issue 43
_journal_name_full 'Dalton transactions (Cambridge, England : 2003)'
_journal_page_first 17673
_journal_page_last 17686
_journal_paper_doi 10.1039/d4dt02489c
_journal_volume 53
_journal_year 2024
_chemical_formula_moiety 'C28 H26 F2 La N7 O12, C2 H3 N'
_chemical_formula_sum 'C30 H29 F2 La N8 O12'
_chemical_formula_weight 870.52
_space_group_crystal_system monoclinic
_space_group_IT_number 14
_space_group_name_Hall '-P 2ybc'
_space_group_name_H-M_alt 'P 1 21/c 1'
_atom_sites_solution_hydrogens geom
_atom_sites_solution_primary dual
_atom_sites_solution_secondary difmap
_audit_creation_date 2022-08-26
_audit_creation_method
;
Olex2 1.5
(compiled 2022.04.07 svn.rca3783a0 for OlexSys, GUI svn.r6498)
;
_audit_update_record
;
2022-08-26 deposited with the CCDC.	2024-10-03 downloaded from the CCDC.
;
_cell_angle_alpha 90.00
_cell_angle_beta 93.008(3)
_cell_angle_gamma 90.00
_cell_formula_units_Z 4
_cell_length_a 12.2480(11)
_cell_length_b 10.8097(12)
_cell_length_c 27.309(2)
_cell_measurement_reflns_used 9892
_cell_measurement_temperature 123.00
_cell_measurement_theta_max 31.52
_cell_measurement_theta_min 2.29
_cell_volume 3610.7(6)
_computing_cell_refinement 'SAINT V8.40B (?, 2016)'
_computing_data_reduction 'SAINT V8.40B (?, 2016)'
_computing_molecular_graphics 'Olex2 1.5 (Dolomanov et al., 2009)'
_computing_publication_material 'Olex2 1.5 (Dolomanov et al., 2009)'
_computing_structure_refinement 'XL  (Sheldrick, 2008)'
_computing_structure_solution 'SHELXS-97 (Sheldrick, 1990)'
_diffrn_ambient_temperature 123.00
_diffrn_measured_fraction_theta_full 0.998
_diffrn_measured_fraction_theta_max 0.998
_diffrn_measurement_device_type 'Bruker D8 Quest with Photon III detector'
_diffrn_measurement_method 'phi and omega shutterless scans'
_diffrn_radiation_type MoK\a
_diffrn_radiation_wavelength 0.71073
_diffrn_reflns_av_R_equivalents 0.0611
_diffrn_reflns_av_unetI/netI 0.0606
_diffrn_reflns_limit_h_max 16
_diffrn_reflns_limit_h_min -17
_diffrn_reflns_limit_k_max 15
_diffrn_reflns_limit_k_min -15
_diffrn_reflns_limit_l_max 38
_diffrn_reflns_limit_l_min -36
_diffrn_reflns_number 38328
_diffrn_reflns_theta_full 30.00
_diffrn_reflns_theta_max 30.00
_diffrn_reflns_theta_min 2.03
_diffrn_source 'micro-focus sealed X-ray tube'
_diffrn_source_current 1.4
_diffrn_source_power 0.07
_diffrn_source_voltage 50.0
_exptl_absorpt_coefficient_mu 1.264
_exptl_absorpt_correction_T_max 0.6487
_exptl_absorpt_correction_T_min 0.5563
_exptl_absorpt_correction_type multi-scan
_exptl_absorpt_process_details
;
SADABS-2016/2 (Bruker,2016/2) was used for absorption correction.
wR2(int) was 0.1302 before and 0.0613 after correction.
The Ratio of minimum to maximum transmission is 0.8576.
The \l/2 correction factor is Not present.
;
_exptl_crystal_colour colourless
_exptl_crystal_density_diffrn 1.601
_exptl_crystal_density_method 'not measured'
_exptl_crystal_description block
_exptl_crystal_F_000 1744
_exptl_crystal_size_max 0.133
_exptl_crystal_size_mid 0.121
_exptl_crystal_size_min 0.086
_refine_diff_density_max 0.500
_refine_diff_density_min -0.529
_refine_diff_density_rms 0.102
_refine_ls_extinction_method none
_refine_ls_goodness_of_fit_ref 1.029
_refine_ls_hydrogen_treatment mixed
_refine_ls_matrix_type full
_refine_ls_number_parameters 489
_refine_ls_number_reflns 10499
_refine_ls_number_restraints 0
_refine_ls_restrained_S_all 1.029
_refine_ls_R_factor_all 0.0513
_refine_ls_R_factor_gt 0.0342
_refine_ls_shift/su_max 0.006
_refine_ls_shift/su_mean 0.000
_refine_ls_structure_factor_coef Fsqd
_refine_ls_weighting_details 'calc w=1/[\s^2^(Fo^2^)+(0.0241P)^2^+0.0000P] where P=(Fo^2^+2Fc^2^)/3'
_refine_ls_weighting_scheme calc
_refine_ls_wR_factor_gt 0.0680
_refine_ls_wR_factor_ref 0.0730
_reflns_number_gt 8302
_reflns_number_total 10499
_reflns_threshold_expression >2sigma(I)
_cod_data_source_file d4dt02489c3.cif
_cod_data_source_block q
_cod_depositor_comments 'Adding full bibliography for 7717147--7717151.cif.'
_cod_original_cell_volume 3610.6(6)
_cod_database_code 7717151
_olex2_refinement_description
;
1. Fixed Uiso
 At 1.2 times of:
  All C(H) groups, All C(H,H) groups
 At 1.5 times of:
  All C(H,H,H) groups
2.a Secondary CH2 refined with riding coordinates:
 C27(H27A,H27B), C2(H2A,H2B)
2.b Aromatic/amide H refined with riding coordinates:
 C16(H16), C11(H11), C18(H18), C17(H17), C12(H12), C13(H13), C22(H22),
 C26(H26), C4(H4), C23(H23), C5(H5), C25(H25), C8(H8), C7(H7)
2.c Idealised Me refined as rotating group:
 C1(H1A,H1B,H1C), C2S(H2SA,H2SB,H2SC), C28(H28A,H28B,H28C)
;
_olex2_submission_special_instructions 'No special instructions were received'

loop_
_space_group_symop_id
_space_group_symop_operation_xyz
1 'x, y, z'
2 '-x, y+1/2, -z+1/2'
3 '-x, -y, -z'
4 'x, -y-1/2, z-1/2'

loop_
_atom_site_label
_atom_site_type_symbol
_atom_site_fract_x
_atom_site_fract_y
_atom_site_fract_z
_atom_site_U_iso_or_equiv
_atom_site_adp_type
_atom_site_occupancy
_atom_site_symmetry_multiplicity
_atom_site_calc_flag
_atom_site_refinement_flags
_atom_site_disorder_assembly
_atom_site_disorder_group
La1 La 0.555863(10) 0.839913(12) 0.614862(4) 0.01352(4) Uani 1 1 d . . .
F2 F 1.19468(11) 0.95468(15) 0.79328(6) 0.0350(4) Uani 1 1 d . . .
O9 O 0.41387(13) 0.82300(15) 0.68634(6) 0.0201(4) Uani 1 1 d . . .
O11 O 0.34311(13) 0.78860(16) 0.61321(6) 0.0202(3) Uani 1 1 d . . .
O6 O 0.42667(13) 0.96391(15) 0.54581(6) 0.0211(4) Uani 1 1 d . . .
O1 O 0.49930(13) 0.68581(15) 0.54865(6) 0.0193(3) Uani 1 1 d . . .
O5 O 0.77213(13) 0.86239(15) 0.62845(6) 0.0207(4) Uani 1 1 d . . .
O2 O 0.61356(12) 0.98819(15) 0.68294(6) 0.0188(3) Uani 1 1 d . . .
O3 O 0.71795(14) 0.68793(16) 0.59728(6) 0.0257(4) Uani 1 1 d . . .
O8 O 0.44268(14) 1.04287(16) 0.61854(6) 0.0262(4) Uani 1 1 d . . .
N3 N 0.63742(15) 0.75066(17) 0.70219(6) 0.0143(4) Uani 1 1 d . . .
O1W O 0.65284(16) 0.95919(19) 0.55002(7) 0.0284(4) Uani 1 1 d . . .
N2 N 0.51964(14) 0.60198(17) 0.64045(7) 0.0147(4) Uani 1 1 d . . .
N1 N 0.35698(15) 0.55957(19) 0.52921(7) 0.0196(4) Uani 1 1 d . . .
O4 O 0.89257(14) 0.72648(19) 0.60809(7) 0.0335(5) Uani 1 1 d . . .
N4 N 0.77073(15) 1.04125(18) 0.72387(7) 0.0180(4) Uani 1 1 d . . .
N7 N 0.33066(15) 0.79810(18) 0.65869(7) 0.0174(4) Uani 1 1 d . . .
O10 O 0.24108(15) 0.7824(2) 0.67504(7) 0.0393(5) Uani 1 1 d . . .
N5 N 0.79707(16) 0.7579(2) 0.61120(7) 0.0218(4) Uani 1 1 d . . .
O7 O 0.33118(19) 1.1252(2) 0.56385(8) 0.0520(7) Uani 1 1 d . . .
F1 F 0.01310(16) 0.2624(2) 0.57763(8) 0.0638(6) Uani 1 1 d . . .
N6 N 0.39872(17) 1.0460(2) 0.57572(8) 0.0246(5) Uani 1 1 d . . .
C21 C 0.87873(18) 1.0107(2) 0.74352(8) 0.0178(5) Uani 1 1 d . . .
C9 C 0.44001(18) 0.5966(2) 0.55921(8) 0.0179(5) Uani 1 1 d . . .
C10 C 0.46938(17) 0.5282(2) 0.60648(8) 0.0164(4) Uani 1 1 d . . .
C15 C 0.61671(18) 0.6363(2) 0.71860(8) 0.0164(5) Uani 1 1 d . . .
C16 C 0.64756(19) 0.6003(2) 0.76654(8) 0.0205(5) Uani 1 1 d . . .
H16 H 0.6292 0.5206 0.7782 0.025 Uiso 1 1 calc R . .
C11 C 0.45866(18) 0.4015(2) 0.61268(9) 0.0200(5) Uani 1 1 d . . .
H11 H 0.4232 0.3518 0.5879 0.024 Uiso 1 1 calc R . .
C14 C 0.55904(17) 0.5512(2) 0.68287(8) 0.0166(4) Uani 1 1 d . . .
C18 C 0.72941(19) 0.7999(2) 0.77931(8) 0.0204(5) Uani 1 1 d . . .
H18 H 0.7701 0.8574 0.7993 0.024 Uiso 1 1 calc R . .
N1S N 0.88773(18) 0.9866(2) 0.54264(8) 0.0317(5) Uani 1 1 d . . .
C19 C 0.69235(18) 0.8303(2) 0.73199(8) 0.0162(4) Uani 1 1 d . . .
C17 C 0.7052(2) 0.6829(2) 0.79663(9) 0.0234(5) Uani 1 1 d . . .
H17 H 0.7282 0.6596 0.8291 0.028 Uiso 1 1 calc R . .
C12 C 0.50095(19) 0.3497(2) 0.65585(9) 0.0226(5) Uani 1 1 d . . .
H12 H 0.4962 0.2630 0.6609 0.027 Uiso 1 1 calc R . .
C13 C 0.55033(19) 0.4248(2) 0.69168(9) 0.0207(5) Uani 1 1 d . . .
H13 H 0.5779 0.3905 0.7219 0.025 Uiso 1 1 calc R . .
C3 C 0.26944(18) 0.4804(2) 0.54351(8) 0.0195(5) Uani 1 1 d . . .
C22 C 0.9184(2) 1.0694(2) 0.78596(9) 0.0227(5) Uani 1 1 d . . .
H22 H 0.8722 1.1223 0.8034 0.027 Uiso 1 1 calc R . .
C26 C 0.94464(19) 0.9337(2) 0.71759(9) 0.0234(5) Uani 1 1 d . . .
H26 H 0.9168 0.8945 0.6884 0.028 Uiso 1 1 calc R . .
C27 C 0.7569(2) 1.1685(2) 0.70447(9) 0.0247(5) Uani 1 1 d . . .
H27A H 0.7925 1.2276 0.7280 0.030 Uiso 1 1 calc R . .
H27B H 0.6780 1.1888 0.7014 0.030 Uiso 1 1 calc R . .
C20 C 0.69292(18) 0.9589(2) 0.71106(8) 0.0163(4) Uani 1 1 d . . .
C4 C 0.2461(2) 0.3748(2) 0.51647(9) 0.0254(5) Uani 1 1 d . . .
H4 H 0.2901 0.3527 0.4902 0.031 Uiso 1 1 calc R . .
C23 C 1.0258(2) 1.0503(2) 0.80276(9) 0.0254(5) Uani 1 1 d . . .
H23 H 1.0546 1.0901 0.8316 0.030 Uiso 1 1 calc R . .
C5 C 0.1584(2) 0.3011(2) 0.52780(10) 0.0293(6) Uani 1 1 d . . .
H5 H 0.1410 0.2284 0.5095 0.035 Uiso 1 1 calc R . .
C2 C 0.3370(2) 0.6250(3) 0.48173(9) 0.0310(6) Uani 1 1 d . . .
H2A H 0.3109 0.5649 0.4564 0.037 Uiso 1 1 calc R . .
H2B H 0.4065 0.6610 0.4714 0.037 Uiso 1 1 calc R . .
C24 C 1.08913(19) 0.9729(2) 0.77682(10) 0.0247(5) Uani 1 1 d . . .
C25 C 1.0520(2) 0.9140(3) 0.73462(10) 0.0285(6) Uani 1 1 d . . .
H25 H 1.0987 0.8610 0.7175 0.034 Uiso 1 1 calc R . .
C1S C 0.9736(2) 0.9708(3) 0.55923(10) 0.0288(6) Uani 1 1 d . . .
C8 C 0.2060(2) 0.5148(3) 0.58138(10) 0.0312(6) Uani 1 1 d . . .
H8 H 0.2211 0.5891 0.5990 0.037 Uiso 1 1 calc R . .
C6 C 0.0982(2) 0.3353(3) 0.56564(12) 0.0380(7) Uani 1 1 d . . .
C1 C 0.2530(3) 0.7269(3) 0.48573(11) 0.0437(8) Uani 1 1 d . . .
H1A H 0.2419 0.7685 0.4540 0.066 Uiso 1 1 calc R . .
H1B H 0.2791 0.7869 0.5106 0.066 Uiso 1 1 calc R . .
H1C H 0.1837 0.6911 0.4952 0.066 Uiso 1 1 calc R . .
C7 C 0.1194(2) 0.4391(3) 0.59341(12) 0.0442(8) Uani 1 1 d . . .
H7 H 0.0761 0.4589 0.6202 0.053 Uiso 1 1 calc R . .
C2S C 1.0833(2) 0.9485(4) 0.58083(12) 0.0529(10) Uani 1 1 d . . .
H2SA H 1.1369 0.9614 0.5559 0.079 Uiso 1 1 calc R . .
H2SB H 1.0884 0.8633 0.5929 0.079 Uiso 1 1 calc R . .
H2SC H 1.0981 1.0060 0.6081 0.079 Uiso 1 1 calc R . .
C28 C 0.8052(3) 1.1834(3) 0.65528(11) 0.0495(9) Uani 1 1 d . . .
H28A H 0.7699 1.1254 0.6319 0.074 Uiso 1 1 calc R . .
H28B H 0.8838 1.1663 0.6584 0.074 Uiso 1 1 calc R . .
H28C H 0.7933 1.2683 0.6436 0.074 Uiso 1 1 calc R . .
H1WA H 0.624(2) 0.981(3) 0.5250(11) 0.041(9) Uiso 1 1 d . . .
H1WB H 0.722(3) 0.963(4) 0.5463(13) 0.074(13) Uiso 1 1 d . . .

loop_
_atom_site_aniso_label
_atom_site_aniso_U_11
_atom_site_aniso_U_22
_atom_site_aniso_U_33
_atom_site_aniso_U_23
_atom_site_aniso_U_13
_atom_site_aniso_U_12
La1 0.01523(6) 0.01377(6) 0.01153(6) 0.00089(5) 0.00051(4) 0.00012(5)
F2 0.0183(7) 0.0371(10) 0.0486(10) 0.0059(8) -0.0087(7) -0.0021(6)
O9 0.0216(8) 0.0230(9) 0.0155(8) -0.0031(6) 0.0005(7) -0.0011(7)
O11 0.0208(8) 0.0220(9) 0.0179(9) -0.0027(7) 0.0016(7) -0.0003(7)
O6 0.0223(8) 0.0227(9) 0.0182(8) 0.0007(7) -0.0003(7) 0.0009(7)
O1 0.0247(9) 0.0184(9) 0.0152(8) -0.0011(6) 0.0043(7) -0.0026(6)
O5 0.0202(8) 0.0243(10) 0.0177(8) 0.0025(7) 0.0002(7) 0.0003(7)
O2 0.0201(8) 0.0178(8) 0.0180(8) -0.0012(6) -0.0042(7) 0.0018(6)
O3 0.0269(9) 0.0246(10) 0.0260(10) -0.0031(7) 0.0046(8) 0.0004(7)
O8 0.0334(10) 0.0248(10) 0.0195(9) -0.0024(7) -0.0073(8) 0.0058(8)
N3 0.0157(9) 0.0148(9) 0.0123(9) 0.0011(7) 0.0007(7) -0.0002(7)
O1W 0.0187(9) 0.0437(12) 0.0222(10) 0.0157(8) -0.0036(8) -0.0052(8)
N2 0.0155(9) 0.0154(9) 0.0136(9) 0.0000(7) 0.0025(7) 0.0013(7)
N1 0.0211(10) 0.0232(11) 0.0144(10) -0.0022(8) -0.0001(8) -0.0012(8)
O4 0.0205(9) 0.0427(12) 0.0379(12) 0.0137(9) 0.0058(8) 0.0101(8)
N4 0.0197(10) 0.0164(10) 0.0177(10) -0.0005(7) -0.0026(8) 0.0004(8)
N7 0.0169(9) 0.0192(10) 0.0164(10) 0.0023(8) 0.0045(8) 0.0005(8)
O10 0.0236(10) 0.0623(15) 0.0334(12) 0.0000(10) 0.0142(9) -0.0083(9)
N5 0.0209(10) 0.0281(12) 0.0164(10) 0.0091(8) 0.0022(8) 0.0031(9)
O7 0.0624(15) 0.0427(14) 0.0480(14) -0.0052(11) -0.0250(12) 0.0328(11)
F1 0.0483(12) 0.0687(15) 0.0759(15) -0.0166(12) 0.0181(11) -0.0376(11)
N6 0.0247(11) 0.0228(11) 0.0257(11) 0.0016(9) -0.0046(9) 0.0042(9)
C21 0.0160(11) 0.0183(12) 0.0189(12) 0.0012(9) -0.0018(9) -0.0033(9)
C9 0.0189(11) 0.0182(12) 0.0167(11) -0.0050(9) 0.0028(9) 0.0032(9)
C10 0.0167(11) 0.0173(11) 0.0153(11) -0.0006(8) 0.0023(9) 0.0000(9)
C15 0.0159(10) 0.0170(12) 0.0164(11) 0.0030(8) 0.0016(9) 0.0023(8)
C16 0.0244(12) 0.0212(13) 0.0158(12) 0.0062(9) 0.0007(10) 0.0002(9)
C11 0.0178(11) 0.0178(12) 0.0243(13) -0.0025(9) -0.0008(10) -0.0014(9)
C14 0.0148(10) 0.0178(11) 0.0174(11) 0.0018(9) 0.0034(9) 0.0005(8)
C18 0.0227(12) 0.0248(12) 0.0135(11) -0.0005(9) -0.0014(9) -0.0015(10)
N1S 0.0269(12) 0.0371(14) 0.0316(13) 0.0058(10) 0.0063(10) -0.0070(10)
C19 0.0173(10) 0.0175(11) 0.0139(11) -0.0002(9) 0.0025(9) 0.0027(9)
C17 0.0262(13) 0.0288(14) 0.0149(12) 0.0032(9) -0.0024(10) -0.0025(10)
C12 0.0213(11) 0.0147(12) 0.0317(14) 0.0015(10) 0.0004(10) 0.0003(9)
C13 0.0199(12) 0.0183(12) 0.0236(13) 0.0045(9) 0.0000(10) 0.0015(9)
C3 0.0178(11) 0.0224(12) 0.0180(12) -0.0013(9) -0.0029(9) -0.0009(9)
C22 0.0253(13) 0.0227(13) 0.0198(12) -0.0039(9) -0.0015(10) -0.0015(10)
C26 0.0241(12) 0.0215(13) 0.0242(13) -0.0042(10) -0.0032(10) 0.0013(10)
C27 0.0308(13) 0.0159(12) 0.0266(13) -0.0006(10) -0.0071(11) -0.0018(10)
C20 0.0200(11) 0.0160(11) 0.0131(11) -0.0014(8) 0.0017(9) 0.0019(9)
C4 0.0297(14) 0.0237(13) 0.0225(13) -0.0066(10) -0.0021(11) 0.0004(10)
C23 0.0284(13) 0.0237(13) 0.0231(13) -0.0011(10) -0.0060(11) -0.0063(10)
C5 0.0305(14) 0.0226(13) 0.0339(15) -0.0066(11) -0.0083(12) -0.0039(11)
C2 0.0391(16) 0.0376(16) 0.0156(13) 0.0041(11) -0.0045(11) -0.0093(12)
C24 0.0174(11) 0.0212(13) 0.0349(15) 0.0056(11) -0.0036(10) -0.0032(9)
C25 0.0251(13) 0.0272(14) 0.0333(15) -0.0012(11) 0.0019(11) 0.0034(11)
C1S 0.0269(14) 0.0341(15) 0.0260(14) 0.0066(11) 0.0061(11) -0.0055(11)
C8 0.0275(13) 0.0299(15) 0.0366(16) -0.0142(12) 0.0047(12) -0.0066(11)
C6 0.0269(14) 0.0431(18) 0.0441(18) -0.0066(14) 0.0035(13) -0.0154(13)
C1 0.056(2) 0.0364(18) 0.0362(17) 0.0095(14) -0.0159(15) 0.0031(15)
C7 0.0358(16) 0.053(2) 0.0449(19) -0.0203(16) 0.0176(14) -0.0150(15)
C2S 0.0334(17) 0.077(3) 0.047(2) 0.0218(19) -0.0057(15) -0.0026(17)
C28 0.096(3) 0.0240(16) 0.0284(16) 0.0059(12) 0.0068(18) -0.0038(16)

loop_
_atom_type_symbol
_atom_type_description
_atom_type_scat_dispersion_real
_atom_type_scat_dispersion_imag
_atom_type_scat_source
C C 0.0033 0.0016 'International Tables Vol C Tables 4.2.6.8 and 6.1.1.4'
H H 0.0000 0.0000 'International Tables Vol C Tables 4.2.6.8 and 6.1.1.4'
F F 0.0171 0.0103 'International Tables Vol C Tables 4.2.6.8 and 6.1.1.4'
La La -0.2871 2.4523 'International Tables Vol C Tables 4.2.6.8 and 6.1.1.4'
N N 0.0061 0.0033 'International Tables Vol C Tables 4.2.6.8 and 6.1.1.4'
O O 0.0106 0.0060 'International Tables Vol C Tables 4.2.6.8 and 6.1.1.4'

loop_
_geom_angle_atom_site_label_1
_geom_angle_atom_site_label_2
_geom_angle_atom_site_label_3
_geom_angle
_geom_angle_site_symmetry_1
_geom_angle_site_symmetry_3
_geom_angle_publ_flag
O9 La1 O6 99.23(5) . . ?
O9 La1 N3 63.90(5) . . ?
O9 La1 N2 68.10(5) . . ?
O11 La1 O9 47.78(5) . . ?
O11 La1 O6 64.02(5) . . ?
O11 La1 O5 170.28(5) . . ?
O11 La1 N3 104.81(5) . . ?
O11 La1 N2 68.47(5) . . ?
O1 La1 O9 108.12(5) . . ?
O1 La1 O11 67.63(5) . . ?
O1 La1 O6 72.79(5) . . ?
O1 La1 O5 113.11(5) . . ?
O1 La1 O3 68.93(5) . . ?
O1 La1 O8 117.19(5) . . ?
O1 La1 N3 117.94(5) . . ?
O1 La1 O1W 87.50(6) . . ?
O1 La1 N2 61.08(5) . . ?
O5 La1 O9 125.52(5) . . ?
O5 La1 O6 125.69(5) . . ?
O5 La1 N3 65.98(5) . . ?
O5 La1 N2 103.04(5) . . ?
O2 La1 O9 71.06(5) . . ?
O2 La1 O11 112.35(5) . . ?
O2 La1 O6 108.93(5) . . ?
O2 La1 O1 178.15(5) . . ?
O2 La1 O5 66.58(5) . . ?
O2 La1 O3 110.16(5) . . ?
O2 La1 O8 64.24(5) . . ?
O2 La1 N3 60.21(5) . . ?
O2 La1 O1W 93.91(6) . . ?
O2 La1 N2 117.12(5) . . ?
O3 La1 O9 127.67(5) . . ?
O3 La1 O11 127.73(5) . . ?
O3 La1 O6 126.19(5) . . ?
O3 La1 O5 48.02(5) . . ?
O3 La1 N3 72.12(5) . . ?
O3 La1 N2 65.85(5) . . ?
O8 La1 O9 70.29(5) . . ?
O8 La1 O11 69.70(5) . . ?
O8 La1 O6 47.59(5) . . ?
O8 La1 O5 116.46(5) . . ?
O8 La1 O3 159.99(6) . . ?
O8 La1 N3 116.00(5) . . ?
O8 La1 N2 134.15(6) . . ?
N3 La1 O6 161.63(5) . . ?
O1W La1 O9 152.42(6) . . ?
O1W La1 O11 126.02(6) . . ?
O1W La1 O6 63.03(6) . . ?
O1W La1 O5 63.42(6) . . ?
O1W La1 O3 78.77(6) . . ?
O1W La1 O8 82.42(6) . . ?
O1W La1 N3 129.06(6) . . ?
O1W La1 N2 138.79(6) . . ?
N2 La1 O6 122.98(5) . . ?
N2 La1 N3 59.56(5) . . ?
N7 O9 La1 96.47(12) . . ?
N7 O11 La1 97.76(12) . . ?
N6 O6 La1 93.71(12) . . ?
C9 O1 La1 118.95(14) . . ?
N5 O5 La1 97.13(13) . . ?
C20 O2 La1 118.08(14) . . ?
N5 O3 La1 98.27(13) . . ?
N6 O8 La1 100.91(13) . . ?
C15 N3 La1 123.57(14) . . ?
C19 N3 La1 117.06(14) . . ?
C19 N3 C15 119.05(19) . . ?
La1 O1W H1WA 123(2) . . ?
La1 O1W H1WB 128(2) . . ?
H1WA O1W H1WB 107(3) . . ?
C10 N2 La1 117.35(14) . . ?
C10 N2 C14 118.7(2) . . ?
C14 N2 La1 123.54(14) . . ?
C9 N1 C3 124.46(19) . . ?
C9 N1 C2 118.6(2) . . ?
C3 N1 C2 115.36(19) . . ?
C21 N4 C27 115.62(19) . . ?
C20 N4 C21 125.0(2) . . ?
C20 N4 C27 117.25(19) . . ?
O11 N7 O9 117.97(18) . . ?
O10 N7 O9 121.6(2) . . ?
O10 N7 O11 120.4(2) . . ?
O5 N5 O3 116.52(19) . . ?
O4 N5 O5 121.5(2) . . ?
O4 N5 O3 122.0(2) . . ?
O8 N6 O6 117.56(19) . . ?
O7 N6 O6 121.5(2) . . ?
O7 N6 O8 121.0(2) . . ?
C22 C21 N4 118.8(2) . . ?
C26 C21 N4 119.9(2) . . ?
C26 C21 C22 121.1(2) . . ?
O1 C9 N1 121.6(2) . . ?
O1 C9 C10 117.3(2) . . ?
N1 C9 C10 121.1(2) . . ?
N2 C10 C9 112.2(2) . . ?
N2 C10 C11 122.9(2) . . ?
C11 C10 C9 124.5(2) . . ?
N3 C15 C16 121.4(2) . . ?
N3 C15 C14 116.15(19) . . ?
C16 C15 C14 122.4(2) . . ?
C15 C16 H16 120.6 . . ?
C17 C16 C15 118.8(2) . . ?
C17 C16 H16 120.6 . . ?
C10 C11 H11 121.0 . . ?
C12 C11 C10 118.1(2) . . ?
C12 C11 H11 121.0 . . ?
N2 C14 C15 116.5(2) . . ?
N2 C14 C13 121.4(2) . . ?
C13 C14 C15 122.0(2) . . ?
C19 C18 H18 121.0 . . ?
C19 C18 C17 117.9(2) . . ?
C17 C18 H18 121.0 . . ?
N3 C19 C18 122.9(2) . . ?
N3 C19 C20 112.03(19) . . ?
C18 C19 C20 124.4(2) . . ?
C16 C17 C18 119.8(2) . . ?
C16 C17 H17 120.1 . . ?
C18 C17 H17 120.1 . . ?
C11 C12 H12 120.2 . . ?
C11 C12 C13 119.7(2) . . ?
C13 C12 H12 120.2 . . ?
C14 C13 H13 120.4 . . ?
C12 C13 C14 119.2(2) . . ?
C12 C13 H13 120.4 . . ?
C4 C3 N1 118.8(2) . . ?
C8 C3 N1 120.0(2) . . ?
C8 C3 C4 121.1(2) . . ?
C21 C22 H22 120.2 . . ?
C23 C22 C21 119.6(2) . . ?
C23 C22 H22 120.2 . . ?
C21 C26 H26 120.3 . . ?
C21 C26 C25 119.3(2) . . ?
C25 C26 H26 120.3 . . ?
N4 C27 H27A 109.2 . . ?
N4 C27 H27B 109.2 . . ?
N4 C27 C28 112.1(2) . . ?
H27A C27 H27B 107.9 . . ?
C28 C27 H27A 109.2 . . ?
C28 C27 H27B 109.2 . . ?
O2 C20 N4 120.9(2) . . ?
O2 C20 C19 116.7(2) . . ?
N4 C20 C19 122.3(2) . . ?
C3 C4 H4 120.1 . . ?
C3 C4 C5 119.8(3) . . ?
C5 C4 H4 120.1 . . ?
C22 C23 H23 120.8 . . ?
C24 C23 C22 118.4(2) . . ?
C24 C23 H23 120.8 . . ?
C4 C5 H5 120.9 . . ?
C6 C5 C4 118.3(2) . . ?
C6 C5 H5 120.9 . . ?
N1 C2 H2A 109.4 . . ?
N1 C2 H2B 109.4 . . ?
N1 C2 C1 111.4(2) . . ?
H2A C2 H2B 108.0 . . ?
C1 C2 H2A 109.4 . . ?
C1 C2 H2B 109.4 . . ?
F2 C24 C23 118.3(2) . . ?
F2 C24 C25 118.5(2) . . ?
C23 C24 C25 123.2(2) . . ?
C26 C25 H25 120.8 . . ?
C24 C25 C26 118.5(2) . . ?
C24 C25 H25 120.8 . . ?
N1S C1S C2S 179.1(3) . . ?
C3 C8 H8 120.5 . . ?
C3 C8 C7 119.0(3) . . ?
C7 C8 H8 120.5 . . ?
F1 C6 C7 117.8(3) . . ?
C5 C6 F1 118.7(3) . . ?
C5 C6 C7 123.4(3) . . ?
C2 C1 H1A 109.5 . . ?
C2 C1 H1B 109.5 . . ?
C2 C1 H1C 109.5 . . ?
H1A C1 H1B 109.5 . . ?
H1A C1 H1C 109.5 . . ?
H1B C1 H1C 109.5 . . ?
C8 C7 H7 120.8 . . ?
C6 C7 C8 118.4(3) . . ?
C6 C7 H7 120.8 . . ?
C1S C2S H2SA 109.5 . . ?
C1S C2S H2SB 109.5 . . ?
C1S C2S H2SC 109.5 . . ?
H2SA C2S H2SB 109.5 . . ?
H2SA C2S H2SC 109.5 . . ?
H2SB C2S H2SC 109.5 . . ?
C27 C28 H28A 109.5 . . ?
C27 C28 H28B 109.5 . . ?
C27 C28 H28C 109.5 . . ?
H28A C28 H28B 109.5 . . ?
H28A C28 H28C 109.5 . . ?
H28B C28 H28C 109.5 . . ?

loop_
_geom_bond_atom_site_label_1
_geom_bond_atom_site_label_2
_geom_bond_distance
_geom_bond_site_symmetry_2
_geom_bond_publ_flag
La1 O9 2.6878(16) . ?
La1 O11 2.6623(16) . ?
La1 O6 2.7465(16) . ?
La1 O1 2.5283(16) . ?
La1 O5 2.6664(16) . ?
La1 O2 2.5272(15) . ?
La1 O3 2.6403(17) . ?
La1 O8 2.5999(17) . ?
La1 N3 2.7141(18) . ?
La1 O1W 2.5356(18) . ?
La1 N2 2.7079(19) . ?
F2 C24 1.361(3) . ?
O9 N7 1.265(2) . ?
O11 N7 1.263(2) . ?
O6 N6 1.265(3) . ?
O1 C9 1.250(3) . ?
O5 N5 1.267(3) . ?
O2 C20 1.248(3) . ?
O3 N5 1.272(3) . ?
O8 N6 1.262(2) . ?
N3 C15 1.343(3) . ?
N3 C19 1.341(3) . ?
O1W H1WA 0.79(3) . ?
O1W H1WB 0.86(4) . ?
N2 C10 1.347(3) . ?
N2 C14 1.348(3) . ?
N1 C9 1.334(3) . ?
N1 C3 1.442(3) . ?
N1 C2 1.486(3) . ?
O4 N5 1.225(3) . ?
N4 C21 1.439(3) . ?
N4 C27 1.481(3) . ?
N4 C20 1.337(3) . ?
N7 O10 1.218(2) . ?
O7 N6 1.222(3) . ?
F1 C6 1.360(3) . ?
C21 C22 1.387(3) . ?
C21 C26 1.381(3) . ?
C9 C10 1.515(3) . ?
C10 C11 1.387(3) . ?
C15 C16 1.399(3) . ?
C15 C14 1.492(3) . ?
C16 H16 0.9500 . ?
C16 C17 1.381(3) . ?
C11 H11 0.9500 . ?
C11 C12 1.381(3) . ?
C14 C13 1.392(3) . ?
C18 H18 0.9500 . ?
C18 C19 1.386(3) . ?
C18 C17 1.388(3) . ?
N1S C1S 1.136(3) . ?
C19 C20 1.504(3) . ?
C17 H17 0.9500 . ?
C12 H12 0.9500 . ?
C12 C13 1.386(3) . ?
C13 H13 0.9500 . ?
C3 C4 1.381(3) . ?
C3 C8 1.377(3) . ?
C22 H22 0.9500 . ?
C22 C23 1.385(3) . ?
C26 H26 0.9500 . ?
C26 C25 1.388(3) . ?
C27 H27A 0.9900 . ?
C27 H27B 0.9900 . ?
C27 C28 1.505(4) . ?
C4 H4 0.9500 . ?
C4 C5 1.386(4) . ?
C23 H23 0.9500 . ?
C23 C24 1.365(4) . ?
C5 H5 0.9500 . ?
C5 C6 1.352(4) . ?
C2 H2A 0.9900 . ?
C2 H2B 0.9900 . ?
C2 C1 1.515(4) . ?
C24 C25 1.373(3) . ?
C25 H25 0.9500 . ?
C1S C2S 1.458(4) . ?
C8 H8 0.9500 . ?
C8 C7 1.392(4) . ?
C6 C7 1.372(4) . ?
C1 H1A 0.9800 . ?
C1 H1B 0.9800 . ?
C1 H1C 0.9800 . ?
C7 H7 0.9500 . ?
C2S H2SA 0.9800 . ?
C2S H2SB 0.9800 . ?
C2S H2SC 0.9800 . ?
C28 H28A 0.9800 . ?
C28 H28B 0.9800 . ?
C28 H28C 0.9800 . ?

loop_
_geom_torsion_atom_site_label_1
_geom_torsion_atom_site_label_2
_geom_torsion_atom_site_label_3
_geom_torsion_atom_site_label_4
_geom_torsion
_geom_torsion_site_symmetry_1
_geom_torsion_site_symmetry_2
_geom_torsion_site_symmetry_3
_geom_torsion_site_symmetry_4
_geom_torsion_publ_flag
La1 O9 N7 O11 1.4(2) . . . . ?
La1 O9 N7 O10 -179.3(2) . . . . ?
La1 O11 N7 O9 -1.4(2) . . . . ?
La1 O11 N7 O10 179.3(2) . . . . ?
La1 O6 N6 O8 4.7(2) . . . . ?
La1 O6 N6 O7 -174.9(2) . . . . ?
La1 O1 C9 N1 138.15(18) . . . . ?
La1 O1 C9 C10 -44.6(2) . . . . ?
La1 O5 N5 O3 -2.4(2) . . . . ?
La1 O5 N5 O4 177.49(18) . . . . ?
La1 O2 C20 N4 135.59(18) . . . . ?
La1 O2 C20 C19 -48.2(2) . . . . ?
La1 O3 N5 O5 2.4(2) . . . . ?
La1 O3 N5 O4 -177.46(18) . . . . ?
La1 O8 N6 O6 -5.1(2) . . . . ?
La1 O8 N6 O7 174.5(2) . . . . ?
La1 N3 C15 C16 -170.86(16) . . . . ?
La1 N3 C15 C14 9.0(3) . . . . ?
La1 N3 C19 C18 173.90(17) . . . . ?
La1 N3 C19 C20 2.8(2) . . . . ?
La1 N2 C10 C9 -1.2(2) . . . . ?
La1 N2 C10 C11 171.51(17) . . . . ?
La1 N2 C14 C15 5.6(3) . . . . ?
La1 N2 C14 C13 -171.61(16) . . . . ?
F2 C24 C25 C26 -179.4(2) . . . . ?
O9 La1 O11 N7 0.78(11) . . . . ?
O9 La1 O6 N6 49.57(13) . . . . ?
O9 La1 O1 C9 -20.98(17) . . . . ?
O9 La1 O5 N5 112.97(12) . . . . ?
O9 La1 O2 C20 103.96(17) . . . . ?
O9 La1 O3 N5 -108.41(13) . . . . ?
O9 La1 O8 N6 -121.12(15) . . . . ?
O9 La1 N3 C15 74.31(17) . . . . ?
O9 La1 N3 C19 -99.08(16) . . . . ?
O9 La1 N2 C10 114.49(16) . . . . ?
O9 La1 N2 C14 -72.73(16) . . . . ?
O11 La1 O9 N7 -0.77(11) . . . . ?
O11 La1 O6 N6 82.80(13) . . . . ?
O11 La1 O1 C9 -46.92(16) . . . . ?
O11 La1 O5 N5 69.2(3) . . . . ?
O11 La1 O2 C20 128.58(16) . . . . ?
O11 La1 O3 N5 -169.99(11) . . . . ?
O11 La1 O8 N6 -70.06(14) . . . . ?
O11 La1 N3 C15 48.93(18) . . . . ?
O11 La1 N3 C19 -124.46(15) . . . . ?
O11 La1 N2 C10 62.80(15) . . . . ?
O11 La1 N2 C14 -124.42(17) . . . . ?
O6 La1 O9 N7 40.92(13) . . . . ?
O6 La1 O11 N7 -132.31(14) . . . . ?
O6 La1 O1 C9 -115.30(17) . . . . ?
O6 La1 O5 N5 -107.97(13) . . . . ?
O6 La1 O2 C20 -162.51(15) . . . . ?
O6 La1 O3 N5 106.92(13) . . . . ?
O6 La1 O8 N6 2.80(13) . . . . ?
O6 La1 N3 C15 99.0(2) . . . . ?
O6 La1 N3 C19 -74.4(2) . . . . ?
O6 La1 N2 C10 27.63(17) . . . . ?
O6 La1 N2 C14 -159.59(15) . . . . ?
O1 La1 O9 N7 -33.88(13) . . . . ?
O1 La1 O11 N7 146.63(14) . . . . ?
O1 La1 O6 N6 155.81(14) . . . . ?
O1 La1 O5 N5 -23.10(14) . . . . ?
O1 La1 O2 C20 39.7(16) . . . . ?
O1 La1 O3 N5 154.48(14) . . . . ?
O1 La1 O8 N6 -20.32(16) . . . . ?
O1 La1 N3 C15 -23.29(19) . . . . ?
O1 La1 N3 C19 163.32(15) . . . . ?
O1 La1 N2 C10 -12.76(14) . . . . ?
O1 La1 N2 C14 160.02(18) . . . . ?
O1 C9 C10 N2 28.9(3) . . . . ?
O1 C9 C10 C11 -143.7(2) . . . . ?
O5 La1 O9 N7 -171.70(11) . . . . ?
O5 La1 O11 N7 50.2(3) . . . . ?
O5 La1 O6 N6 -97.73(13) . . . . ?
O5 La1 O1 C9 122.57(16) . . . . ?
O5 La1 O2 C20 -40.93(16) . . . . ?
O5 La1 O3 N5 -1.39(12) . . . . ?
O5 La1 O8 N6 118.14(14) . . . . ?
O5 La1 N3 C15 -127.77(18) . . . . ?
O5 La1 N3 C19 58.84(15) . . . . ?
O5 La1 N2 C10 -122.17(15) . . . . ?
O5 La1 N2 C14 50.61(17) . . . . ?
O2 La1 O9 N7 147.88(13) . . . . ?
O2 La1 O11 N7 -31.37(14) . . . . ?
O2 La1 O6 N6 -23.46(14) . . . . ?
O2 La1 O1 C9 42.7(17) . . . . ?
O2 La1 O5 N5 154.91(14) . . . . ?
O2 La1 O3 N5 -27.24(14) . . . . ?
O2 La1 O8 N6 160.99(16) . . . . ?
O2 La1 N3 C15 156.50(19) . . . . ?
O2 La1 N3 C19 -16.89(15) . . . . ?
O2 La1 N2 C10 167.70(14) . . . . ?
O2 La1 N2 C14 -19.52(18) . . . . ?
O3 La1 O9 N7 -110.86(12) . . . . ?
O3 La1 O11 N7 110.73(13) . . . . ?
O3 La1 O6 N6 -158.06(12) . . . . ?
O3 La1 O1 C9 103.28(17) . . . . ?
O3 La1 O5 N5 1.39(12) . . . . ?
O3 La1 O2 C20 -20.25(17) . . . . ?
O3 La1 O8 N6 82.9(2) . . . . ?
O3 La1 N3 C15 -76.50(17) . . . . ?
O3 La1 N3 C19 110.11(16) . . . . ?
O3 La1 N2 C10 -91.08(16) . . . . ?
O3 La1 N2 C14 81.70(16) . . . . ?
O8 La1 O9 N7 79.29(12) . . . . ?
O8 La1 O11 N7 -80.60(13) . . . . ?
O8 La1 O6 N6 -2.75(12) . . . . ?
O8 La1 O1 C9 -97.63(17) . . . . ?
O8 La1 O5 N5 -163.21(12) . . . . ?
O8 La1 O2 C20 -179.36(18) . . . . ?
O8 La1 O3 N5 42.6(2) . . . . ?
O8 La1 N3 C15 123.25(17) . . . . ?
O8 La1 N3 C19 -50.14(17) . . . . ?
O8 La1 N2 C10 88.26(16) . . . . ?
O8 La1 N2 C14 -98.96(17) . . . . ?
N3 La1 O9 N7 -146.75(14) . . . . ?
N3 La1 O11 N7 32.09(14) . . . . ?
N3 La1 O6 N6 27.2(2) . . . . ?
N3 La1 O1 C9 48.51(18) . . . . ?
N3 La1 O5 N5 88.46(13) . . . . ?
N3 La1 O2 C20 33.81(15) . . . . ?
N3 La1 O3 N5 -74.83(13) . . . . ?
N3 La1 O8 N6 -167.11(13) . . . . ?
N3 La1 N2 C10 -173.80(17) . . . . ?
N3 La1 N2 C14 -1.02(15) . . . . ?
N3 C15 C16 C17 -3.2(3) . . . . ?
N3 C15 C14 N2 -9.3(3) . . . . ?
N3 C15 C14 C13 167.9(2) . . . . ?
N3 C19 C20 O2 28.3(3) . . . . ?
N3 C19 C20 N4 -155.6(2) . . . . ?
O1W La1 O9 N7 87.97(17) . . . . ?
O1W La1 O11 N7 -144.32(13) . . . . ?
O1W La1 O6 N6 -108.08(14) . . . . ?
O1W La1 O1 C9 -177.80(17) . . . . ?
O1W La1 O5 N5 -97.65(14) . . . . ?
O1W La1 O2 C20 -99.71(16) . . . . ?
O1W La1 O3 N5 62.82(13) . . . . ?
O1W La1 O8 N6 62.92(14) . . . . ?
O1W La1 N3 C15 -134.81(17) . . . . ?
O1W La1 N3 C19 51.80(18) . . . . ?
O1W La1 N2 C10 -57.81(18) . . . . ?
O1W La1 N2 C14 114.98(17) . . . . ?
N2 La1 O9 N7 -81.03(13) . . . . ?
N2 La1 O11 N7 80.20(13) . . . . ?
N2 La1 O6 N6 119.39(13) . . . . ?
N2 La1 O1 C9 30.02(16) . . . . ?
N2 La1 O5 N5 40.73(13) . . . . ?
N2 La1 O2 C20 52.19(17) . . . . ?
N2 La1 O3 N5 -138.80(14) . . . . ?
N2 La1 O8 N6 -95.30(15) . . . . ?
N2 La1 N3 C15 -4.51(16) . . . . ?
N2 La1 N3 C19 -177.90(18) . . . . ?
N2 C10 C11 C12 0.5(4) . . . . ?
N2 C14 C13 C12 0.6(3) . . . . ?
N1 C9 C10 N2 -153.9(2) . . . . ?
N1 C9 C10 C11 33.6(3) . . . . ?
N1 C3 C4 C5 -176.3(2) . . . . ?
N1 C3 C8 C7 177.7(3) . . . . ?
N4 C21 C22 C23 -173.8(2) . . . . ?
N4 C21 C26 C25 174.1(2) . . . . ?
F1 C6 C7 C8 -179.7(3) . . . . ?
C21 N4 C27 C28 76.0(3) . . . . ?
C21 N4 C20 O2 -160.9(2) . . . . ?
C21 N4 C20 C19 23.1(3) . . . . ?
C21 C22 C23 C24 -0.4(4) . . . . ?
C21 C26 C25 C24 -0.3(4) . . . . ?
C9 N1 C3 C4 -126.9(2) . . . . ?
C9 N1 C3 C8 57.5(3) . . . . ?
C9 N1 C2 C1 -94.3(3) . . . . ?
C9 C10 C11 C12 172.3(2) . . . . ?
C10 N2 C14 C15 178.31(19) . . . . ?
C10 N2 C14 C13 1.1(3) . . . . ?
C10 C11 C12 C13 1.2(4) . . . . ?
C15 N3 C19 C18 0.2(3) . . . . ?
C15 N3 C19 C20 -170.93(19) . . . . ?
C15 C16 C17 C18 1.3(4) . . . . ?
C15 C14 C13 C12 -176.5(2) . . . . ?
C16 C15 C14 N2 170.6(2) . . . . ?
C16 C15 C14 C13 -12.2(3) . . . . ?
C11 C12 C13 C14 -1.8(4) . . . . ?
C14 N2 C10 C9 -174.32(18) . . . . ?
C14 N2 C10 C11 -1.6(3) . . . . ?
C14 C15 C16 C17 177.0(2) . . . . ?
C18 C19 C20 O2 -142.7(2) . . . . ?
C18 C19 C20 N4 33.5(3) . . . . ?
C19 N3 C15 C16 2.4(3) . . . . ?
C19 N3 C15 C14 -177.75(19) . . . . ?
C19 C18 C17 C16 1.1(4) . . . . ?
C17 C18 C19 N3 -2.0(4) . . . . ?
C17 C18 C19 C20 168.1(2) . . . . ?
C3 N1 C9 O1 -163.5(2) . . . . ?
C3 N1 C9 C10 19.4(3) . . . . ?
C3 N1 C2 C1 71.9(3) . . . . ?
C3 C4 C5 C6 -0.4(4) . . . . ?
C3 C8 C7 C6 -2.5(5) . . . . ?
C22 C21 C26 C25 0.5(4) . . . . ?
C22 C23 C24 F2 179.7(2) . . . . ?
C22 C23 C24 C25 0.7(4) . . . . ?
C26 C21 C22 C23 -0.2(4) . . . . ?
C27 N4 C21 C22 67.3(3) . . . . ?
C27 N4 C21 C26 -106.4(3) . . . . ?
C27 N4 C20 O2 1.7(3) . . . . ?
C27 N4 C20 C19 -174.3(2) . . . . ?
C20 N4 C21 C22 -129.9(2) . . . . ?
C20 N4 C21 C26 56.4(3) . . . . ?
C20 N4 C27 C28 -88.2(3) . . . . ?
C4 C3 C8 C7 2.2(4) . . . . ?
C4 C5 C6 F1 -178.8(3) . . . . ?
C4 C5 C6 C7 0.0(5) . . . . ?
C23 C24 C25 C26 -0.3(4) . . . . ?
C5 C6 C7 C8 1.5(5) . . . . ?
C2 N1 C9 O1 1.4(3) . . . . ?
C2 N1 C9 C10 -175.7(2) . . . . ?
C2 N1 C3 C4 67.8(3) . . . . ?
C2 N1 C3 C8 -107.8(3) . . . . ?
C8 C3 C4 C5 -0.7(4) . . . . ?
